data_9007731
loop_
_publ_author_name
'Bente, K.'
'Doering, T.'
'Edenharter, A.'
'Kupcik, V.'
'Steins, M.'
'Wendschuh-Josties M'

_publ_section_title
;
 Structure of the new mineral muckeite, BiCuNiS3
;
_journal_name_full 'Acta Crystallographica, Section C'
_journal_page_first 127
_journal_page_last 128
_journal_paper_doi 10.1107/S0108270189008231
_journal_volume 46
_journal_year 1990
_chemical_formula_sum 'Bi0.9 Cu Ni S3 Sb0.1'
_chemical_name_mineral Muckeite
_space_group_IT_number 19
_symmetry_space_group_name_Hall 'P 2ac 2ab'
_symmetry_space_group_name_H-M 'P 21 21 21'
_cell_angle_alpha 90
_cell_angle_beta 90
_cell_angle_gamma 90
_cell_length_a 7.514
_cell_length_b 12.557
_cell_length_c 4.8880
_cell_formula_units_Z 4
_cell_volume 461.199
_database_code_amcsd 0010090
_exptl_crystal_density_diffrn 6.030
_cod_original_formula_sum '(Sb.1 Bi.9) (Cu Ni) S3'
_cod_database_code 9007731

loop_
_space_group_symop_operation_xyz
x,y,z
-x,1/2+y,1/2-z
1/2+x,1/2-y,-z
1/2-x,-y,1/2+z

loop_
_atom_site_aniso_label
_atom_site_aniso_U_11
_atom_site_aniso_U_22
_atom_site_aniso_U_33
_atom_site_aniso_U_12
_atom_site_aniso_U_13
_atom_site_aniso_U_23
Sb 0.02523 0.02125 0.02209 0.00081 0.00015 -0.00050
Bi 0.02523 0.02125 0.02209 0.00081 0.00015 -0.00050
CuM1 0.02900 0.02628 0.03260 0.00167 -0.00058 0.00100
NiM1 0.02900 0.02628 0.03260 0.00167 -0.00058 0.00100
CuM2 0.02194 0.01853 0.02052 -0.00134 0.00171 0.00022
NiM2 0.02194 0.01853 0.02052 -0.00134 0.00171 0.00022
S1 0.02623 0.01925 0.02627 -0.00167 -0.00800 -0.00034
S2 0.02091 0.02380 0.02445 -0.00129 0.00056 0.00112
S3 0.02583 0.01829 0.02663 -0.00124 0.00930 -0.00152

loop_
_atom_site_label
_atom_site_fract_x
_atom_site_fract_y
_atom_site_fract_z
_atom_site_occupancy
_atom_site_U_iso_or_equiv
Sb 0.37685 0.13292 0.93528 0.10000 0.02280
Bi 0.37685 0.13292 0.93528 0.90000 0.02280
CuM1 0.38250 0.43787 0.97540 0.50000 0.02913
NiM1 0.38250 0.43787 0.97540 0.50000 0.02913
CuM2 0.12824 0.25020 0.50418 0.50000 0.02026
NiM2 0.12824 0.25020 0.50418 0.50000 0.02026
S1 0.12890 0.40728 0.71660 1.00000 0.02406
S2 0.37848 0.29743 0.28160 1.00000 0.02280
S3 0.12620 0.09262 0.29010 1.00000 0.02406

loop_
_cod_related_entry_id
_cod_related_entry_database
_cod_related_entry_code
1 AMCSD 0010090
